data_7035125
loop_
_publ_author_name
'Pedrosa, Sergio'
'Vidal, Fernando'
'Lee, Lucia Myongwon'
'Vargas-Baca, Ignacio'
'G\'omez-Sal, Pilar'
'Mosquera, Marta E. G.'

_publ_section_title
;
 Imido-pyridine Ti(iv) compounds: synthesis of unusual imido-amido
 heterobimetallic derivatives.
;
_journal_issue 24
_journal_name_full 'Dalton transactions (Cambridge, England : 2003)'
_journal_page_first 11119
_journal_page_last 11128
_journal_paper_doi 10.1039/c5dt01320h
_journal_volume 44
_journal_year 2015
_chemical_compound_source 'synthesis as described'
_chemical_formula_moiety 'C22 H32 Cl2 Li2 N6 O1'
_chemical_formula_sum 'C22 H32 Cl2 Li2 N6 O'
_chemical_formula_weight 481.32
_chemical_name_systematic
;
 ?
;
_space_group_IT_number 14
_symmetry_cell_setting monoclinic
_symmetry_Int_Tables_number 14
_symmetry_space_group_name_Hall '-P 2ybc'
_symmetry_space_group_name_H-M 'P 1 21/c 1'
_atom_sites_solution_hydrogens geom
_atom_sites_solution_primary direct
_atom_sites_solution_secondary difmap
_audit_conform_dict_location ftp://ftp.iucr.org/pub/cif_core.dic
_audit_conform_dict_name cif_core.dic
_audit_conform_dict_version 2.4
_audit_creation_date 2014-10-20T12:57:23-00:00
_audit_creation_method 'WinGX routine CIF_UPDATE'
_audit_update_record
;
2015-03-27 deposited with the CCDC.
2015-05-07 downloaded from the CCDC.
;
_cell_angle_alpha 90
_cell_angle_beta 100.46(8)
_cell_angle_gamma 90
_cell_formula_units_Z 4
_cell_length_a 10.457(11)
_cell_length_b 28.056(8)
_cell_length_c 9.083(7)
_cell_measurement_reflns_used 234
_cell_measurement_temperature 200(2)
_cell_measurement_theta_max 25.5
_cell_measurement_theta_min 3.13
_cell_measurement_wavelength 0.71073
_cell_volume 2621(4)
_computing_cell_refinement 'Dirax/lsq (Duisenberg & Schreurs, 1989-2000)'
_computing_data_collection 'Collect (Bruker AXS BV, 1997-2004)'
_computing_data_reduction 'EvalCCD (Duisenberg & Schreurs 1990-2000)'
_computing_molecular_graphics 'Ortep-3 for Windows (Farrugia, 1997)'
_computing_publication_material 'WinGX publication routines (Farrugia, 1999)'
_computing_structure_refinement 'SHELXL-97 (Sheldrick, 2008)'
_diffrn_ambient_temperature 200(2)
_diffrn_detector 'CCD plate'
_diffrn_detector_area_resol_mean 9
_diffrn_measured_fraction_theta_full 0.994
_diffrn_measured_fraction_theta_max 0.994
_diffrn_measurement_device '95mm CCD camera on \k-goniostat'
_diffrn_measurement_device_type KappaCCD
_diffrn_measurement_method 'CCD rotation images, thick slices'
_diffrn_orient_matrix_type X=UH
_diffrn_orient_matrix_UB_11 0.01
_diffrn_orient_matrix_UB_12 0
_diffrn_orient_matrix_UB_13 0
_diffrn_orient_matrix_UB_21 0
_diffrn_orient_matrix_UB_22 0.01
_diffrn_orient_matrix_UB_23 0
_diffrn_orient_matrix_UB_31 0
_diffrn_orient_matrix_UB_32 0
_diffrn_orient_matrix_UB_33 0.01
_diffrn_radiation_monochromator graphite
_diffrn_radiation_probe x-ray
_diffrn_radiation_type MoK\a
_diffrn_radiation_wavelength 0.71073
_diffrn_reflns_av_R_equivalents 0.1527
_diffrn_reflns_av_unetI/netI 0.0684
_diffrn_reflns_limit_h_max 12
_diffrn_reflns_limit_h_min -12
_diffrn_reflns_limit_k_max 33
_diffrn_reflns_limit_k_min -33
_diffrn_reflns_limit_l_max 11
_diffrn_reflns_limit_l_min -11
_diffrn_reflns_number 37790
_diffrn_reflns_theta_full 25.57
_diffrn_reflns_theta_max 25.57
_diffrn_reflns_theta_min 3.1
_diffrn_source 'Enraf Nonius FR590'
_exptl_absorpt_coefficient_mu 0.272
_exptl_absorpt_correction_type none
_exptl_crystal_colour colourless
_exptl_crystal_density_diffrn 1.22
_exptl_crystal_density_method 'not measured'
_exptl_crystal_description needle
_exptl_crystal_F_000 1016
_exptl_crystal_size_max 0.514
_exptl_crystal_size_mid 0.27
_exptl_crystal_size_min 0.201
_refine_diff_density_max 0.386
_refine_diff_density_min -0.596
_refine_diff_density_rms 0.081
_refine_ls_extinction_method none
_refine_ls_goodness_of_fit_ref 1.104
_refine_ls_hydrogen_treatment mixed
_refine_ls_matrix_type full
_refine_ls_number_parameters 390
_refine_ls_number_reflns 4882
_refine_ls_number_restraints 0
_refine_ls_restrained_S_all 1.104
_refine_ls_R_factor_all 0.1152
_refine_ls_R_factor_gt 0.0685
_refine_ls_shift/su_max 0.037
_refine_ls_shift/su_mean 0.003
_refine_ls_structure_factor_coef Fsqd
_refine_ls_weighting_details 'calc w=1/[\s^2^(Fo^2^)+(0.0670P)^2^+2.8382P] where P=(Fo^2^+2Fc^2^)/3'
_refine_ls_weighting_scheme calc
_refine_ls_wR_factor_gt 0.1516
_refine_ls_wR_factor_ref 0.1797
_reflns_number_gt 3274
_reflns_number_total 4882
_reflns_threshold_expression >2\s(I)
_cod_data_source_file c5dt01320h1.cif
_cod_data_source_block 3b
_cod_depositor_comments 'Adding full bibliography for 7035122--7035125.cif.'
_cod_original_cell_volume 2621(3)
_cod_database_code 7035125

loop_
_symmetry_equiv_pos_as_xyz
'x, y, z'
'-x, y+1/2, -z+1/2'
'-x, -y, -z'
'x, -y-1/2, z-1/2'

loop_
_atom_site_label
_atom_site_type_symbol
_atom_site_fract_x
_atom_site_fract_y
_atom_site_fract_z
_atom_site_U_iso_or_equiv
_atom_site_adp_type
_atom_site_occupancy
_atom_site_symmetry_multiplicity
_atom_site_calc_flag
_atom_site_refinement_flags
Li1 Li -0.2874(6) -0.3713(2) 0.9306(7) 0.0345(13) Uani 1 1 d .
Li2 Li -0.0379(6) -0.3725(2) 0.8148(6) 0.0324(13) Uani 1 1 d .
Cl1 Cl -0.15774(9) -0.30601(3) 0.88123(10) 0.0385(3) Uani 1 1 d .
Cl2 Cl -0.17896(9) -0.43598(3) 0.84699(10) 0.0353(3) Uani 1 1 d .
N3 N -0.0025(3) -0.36214(10) 0.6052(3) 0.0289(6) Uani 1 1 d .
N5 N 0.1361(3) -0.38017(10) 0.9540(3) 0.0316(7) Uani 1 1 d .
O1 O -0.4535(3) -0.36981(9) 0.8003(3) 0.0476(7) Uani 1 1 d .
N6 N 0.1412(3) -0.46233(11) 0.9501(3) 0.0423(8) Uani 1 1 d .
H6A H 0.0747 -0.4621 0.8788 0.051 Uiso 1 1 calc R
H6B H 0.1753 -0.489 0.9835 0.051 Uiso 1 1 calc R
N4 N 0.0071(3) -0.27955(12) 0.6102(4) 0.0426(8) Uani 1 1 d .
N1 N -0.3065(3) -0.37066(10) 1.1507(3) 0.0349(7) Uani 1 1 d .
N2 N -0.2983(4) -0.28858(13) 1.1760(5) 0.0450(9) Uani 1 1 d .
C7 C 0.0100(3) -0.32184(12) 0.5327(4) 0.0304(8) Uani 1 1 d .
C11 C 0.0025(4) -0.40329(13) 0.5316(4) 0.0327(8) Uani 1 1 d .
C13 C 0.1928(4) -0.42034(12) 1.0102(4) 0.0329(8) Uani 1 1 d .
C17 C 0.1899(4) -0.33883(14) 1.0082(4) 0.0378(9) Uani 1 1 d .
C8 C 0.0292(4) -0.32205(14) 0.3858(4) 0.0392(9) Uani 1 1 d .
C14 C 0.3030(4) -0.41980(16) 1.1224(5) 0.0428(10) Uani 1 1 d .
C10 C 0.0185(4) -0.40701(13) 0.3861(4) 0.0377(9) Uani 1 1 d .
C9 C 0.0311(4) -0.36456(15) 0.3141(5) 0.0425(10) Uani 1 1 d .
C16 C 0.2957(4) -0.33473(14) 1.1184(5) 0.0451(10) Uani 1 1 d .
C15 C 0.3526(4) -0.37713(16) 1.1761(5) 0.0492(11) Uani 1 1 d .
C19 C -0.5329(5) -0.41100(19) 0.7652(7) 0.0597(13) Uani 1 1 d .
C22 C -0.5295(5) -0.3287(2) 0.7574(7) 0.0671(15) Uani 1 1 d .
C21 C -0.6379(5) -0.34394(19) 0.6433(7) 0.0844(18) Uani 1 1 d .
H21A H -0.628 -0.3317 0.5461 0.101 Uiso 1 1 calc R
H21B H -0.7192 -0.3321 0.6662 0.101 Uiso 1 1 calc R
C20 C -0.6376(5) -0.39647(18) 0.6421(7) 0.0815(18) Uani 1 1 d .
H20A H -0.7208 -0.4088 0.6579 0.098 Uiso 1 1 calc R
H20B H -0.6209 -0.4084 0.5471 0.098 Uiso 1 1 calc R
C12 C 0.0182(6) -0.45445(18) 0.3095(6) 0.0587(12) Uani 1 1 d .
C18 C 0.3470(5) -0.28653(16) 1.1759(7) 0.0732(15) Uani 1 1 d .
H18A H 0.4218 -0.2908 1.2534 0.11 Uiso 1 1 calc R
H18B H 0.2807 -0.2697 1.2154 0.11 Uiso 1 1 calc R
H18C H 0.3711 -0.2685 1.0953 0.11 Uiso 1 1 calc R
C5 C -0.3045(3) -0.33238(13) 1.2398(4) 0.0343(8) Uani 1 1 d .
C1 C -0.3166(4) -0.41357(14) 1.2116(5) 0.0386(9) Uani 1 1 d .
C4 C -0.3123(4) -0.33739(16) 1.3900(4) 0.0430(10) Uani 1 1 d .
C2 C -0.3243(4) -0.42180(15) 1.3575(4) 0.0433(10) Uani 1 1 d .
C3 C -0.3212(4) -0.38196(17) 1.4476(5) 0.0464(11) Uani 1 1 d .
C6 C -0.3328(8) -0.4713(2) 1.4175(8) 0.0704(16) Uani 1 1 d .
H11 H -0.010(4) -0.4313(13) 0.588(4) 0.036(10) Uiso 1 1 d .
H9 H 0.040(5) -0.3668(16) 0.218(6) 0.074(16) Uiso 1 1 d .
H4 H -0.315(4) -0.3086(14) 1.444(4) 0.044(11) Uiso 1 1 d .
H1 H -0.318(4) -0.4381(13) 1.144(4) 0.036(10) Uiso 1 1 d .
H3 H -0.326(4) -0.3878(14) 1.546(5) 0.046(11) Uiso 1 1 d .
H14 H 0.331(4) -0.4496(15) 1.161(4) 0.046(11) Uiso 1 1 d .
H4B H -0.020(5) -0.2543(17) 0.546(5) 0.064(14) Uiso 1 1 d .
H17 H 0.146(4) -0.3112(13) 0.968(4) 0.034(10) Uiso 1 1 d .
H4A H -0.029(4) -0.2789(14) 0.687(5) 0.039(12) Uiso 1 1 d .
H2B H -0.276(4) -0.2659(15) 1.230(5) 0.044(13) Uiso 1 1 d .
H2A H -0.267(5) -0.2880(15) 1.087(5) 0.060(14) Uiso 1 1 d .
H8 H 0.039(4) -0.2907(14) 0.341(4) 0.038(10) Uiso 1 1 d .
H6D H -0.305(7) -0.496(2) 1.354(8) 0.11(2) Uiso 1 1 d .
H6E H -0.270(8) -0.473(3) 1.518(9) 0.15(3) Uiso 1 1 d .
H6C H -0.406(7) -0.481(3) 1.412(8) 0.12(3) Uiso 1 1 d .
H12C H -0.035(5) -0.4780(19) 0.350(6) 0.081(17) Uiso 1 1 d .
H12B H -0.022(7) -0.452(2) 0.193(8) 0.13(2) Uiso 1 1 d .
H12A H 0.107(7) -0.468(2) 0.324(7) 0.12(2) Uiso 1 1 d .
H22A H -0.483(7) -0.303(3) 0.743(8) 0.13(3) Uiso 1 1 d .
H19A H -0.484(5) -0.4376(19) 0.746(6) 0.078(17) Uiso 1 1 d .
H22B H -0.562(6) -0.318(2) 0.855(7) 0.11(2) Uiso 1 1 d .
H19B H -0.567(7) -0.415(2) 0.854(7) 0.11(2) Uiso 1 1 d .
H15 H 0.432(6) -0.3765(18) 1.267(6) 0.093(17) Uiso 1 1 d .

loop_
_atom_site_aniso_label
_atom_site_aniso_U_11
_atom_site_aniso_U_22
_atom_site_aniso_U_33
_atom_site_aniso_U_23
_atom_site_aniso_U_13
_atom_site_aniso_U_12
Li1 0.033(3) 0.034(3) 0.038(3) -0.001(3) 0.011(3) -0.005(3)
Li2 0.030(3) 0.036(3) 0.033(3) 0.004(2) 0.009(3) 0.002(3)
Cl1 0.0430(6) 0.0272(5) 0.0497(6) 0.0012(4) 0.0206(4) 0.0007(4)
Cl2 0.0323(5) 0.0272(4) 0.0474(5) 0.0014(4) 0.0100(4) 0.0015(4)
N3 0.0224(15) 0.0324(16) 0.0327(15) 0.0026(13) 0.0071(12) -0.0013(12)
N5 0.0290(16) 0.0315(16) 0.0352(16) 0.0021(13) 0.0076(13) 0.0003(13)
O1 0.0372(16) 0.0440(16) 0.0574(17) -0.0004(13) -0.0028(13) 0.0029(13)
N6 0.046(2) 0.0333(17) 0.0460(19) 0.0001(14) 0.0044(15) 0.0034(15)
N4 0.048(2) 0.0330(19) 0.049(2) 0.0017(17) 0.0145(18) -0.0032(16)
N1 0.0278(16) 0.0390(18) 0.0388(17) -0.0028(14) 0.0084(13) -0.0072(13)
N2 0.046(2) 0.041(2) 0.052(2) -0.0098(18) 0.0173(18) -0.0048(16)
C7 0.0213(18) 0.0341(19) 0.0356(19) 0.0024(16) 0.0052(15) -0.0003(14)
C11 0.029(2) 0.0324(19) 0.038(2) 0.0019(17) 0.0104(16) 0.0000(15)
C13 0.031(2) 0.0355(19) 0.0345(19) 0.0011(16) 0.0126(16) 0.0020(16)
C17 0.031(2) 0.034(2) 0.048(2) 0.0041(18) 0.0079(18) -0.0012(17)
C8 0.037(2) 0.038(2) 0.045(2) 0.0108(18) 0.0135(18) -0.0011(17)
C14 0.030(2) 0.048(2) 0.048(2) 0.007(2) 0.0013(18) 0.0085(19)
C10 0.032(2) 0.041(2) 0.043(2) -0.0044(17) 0.0136(17) 0.0019(17)
C9 0.039(2) 0.057(3) 0.036(2) 0.0011(19) 0.0178(18) 0.0044(19)
C16 0.025(2) 0.047(2) 0.063(3) -0.006(2) 0.0076(19) -0.0049(18)
C15 0.029(2) 0.062(3) 0.054(3) -0.004(2) 0.0017(19) 0.002(2)
C19 0.039(3) 0.059(3) 0.081(4) 0.007(3) 0.008(3) -0.007(2)
C22 0.040(3) 0.055(3) 0.099(4) -0.004(3) -0.008(3) 0.017(2)
C21 0.056(3) 0.070(3) 0.110(5) 0.005(3) -0.031(3) 0.005(3)
C20 0.052(3) 0.070(3) 0.107(4) 0.000(3) -0.026(3) -0.005(3)
C12 0.070(4) 0.052(3) 0.060(3) -0.012(2) 0.028(3) 0.000(3)
C18 0.044(3) 0.055(3) 0.116(4) -0.022(3) 0.001(3) -0.016(2)
C5 0.0211(18) 0.043(2) 0.039(2) -0.0039(17) 0.0074(15) -0.0054(16)
C1 0.031(2) 0.039(2) 0.045(2) -0.0030(19) 0.0053(18) -0.0042(17)
C4 0.032(2) 0.056(3) 0.042(2) -0.014(2) 0.0109(18) -0.0054(19)
C2 0.030(2) 0.056(2) 0.044(2) 0.006(2) 0.0065(17) -0.0043(18)
C3 0.028(2) 0.078(3) 0.031(2) 0.002(2) 0.0015(17) -0.008(2)
C6 0.073(4) 0.067(4) 0.071(4) 0.023(3) 0.012(3) -0.011(3)

loop_
_atom_type_symbol
_atom_type_description
_atom_type_scat_dispersion_real
_atom_type_scat_dispersion_imag
_atom_type_scat_source
C C 0.0033 0.0016 'International Tables Vol C Tables 4.2.6.8 and 6.1.1.4'
H H 0 0 'International Tables Vol C Tables 4.2.6.8 and 6.1.1.4'
Cl Cl 0.1484 0.1585 'International Tables Vol C Tables 4.2.6.8 and 6.1.1.4'
Li Li -0.0003 0.0001 'International Tables Vol C Tables 4.2.6.8 and 6.1.1.4'
N N 0.0061 0.0033 'International Tables Vol C Tables 4.2.6.8 and 6.1.1.4'
O O 0.0106 0.006 'International Tables Vol C Tables 4.2.6.8 and 6.1.1.4'

loop_
_exptl_crystal_face_index_h
_exptl_crystal_face_index_k
_exptl_crystal_face_index_l
_exptl_crystal_face_perp_dist
0 1 -2 0.065
3 0 1 0.251
-8 -5 6 0.265
1 -4 7 0.099
0 9 -10 0.127
4 -12 13 0.14
0 -1 -7 0.1
0 1 7 0.068

loop_
_geom_angle_atom_site_label_1
_geom_angle_atom_site_label_2
_geom_angle_atom_site_label_3
_geom_angle
O1 Li1 N1 111.4(3)
O1 Li1 Cl2 104.8(3)
N1 Li1 Cl2 117.6(3)
O1 Li1 Cl1 110.6(3)
N1 Li1 Cl1 109.8(3)
Cl2 Li1 Cl1 102.1(2)
O1 Li1 Li2 122.3(3)
N1 Li1 Li2 126.2(3)
Cl2 Li1 Li2 50.95(16)
Cl1 Li1 Li2 51.36(16)
N3 Li2 N5 107.7(3)
N3 Li2 Cl2 116.7(3)
N5 Li2 Cl2 110.6(3)
N3 Li2 Cl1 108.6(3)
N5 Li2 Cl1 112.2(3)
Cl2 Li2 Cl1 100.9(2)
N3 Li2 Li1 130.5(3)
N5 Li2 Li1 121.6(3)
Cl2 Li2 Li1 50.22(16)
Cl1 Li2 Li1 50.89(16)
Li1 Cl1 Li2 77.8(2)
Li1 Cl2 Li2 78.8(2)
C7 N3 C11 118.0(3)
C7 N3 Li2 129.9(3)
C11 N3 Li2 112.0(3)
C13 N5 C17 117.6(3)
C13 N5 Li2 127.9(3)
C17 N5 Li2 113.9(3)
C22 O1 C19 108.9(4)
C22 O1 Li1 126.1(3)
C19 O1 Li1 123.1(3)
C1 N1 C5 117.7(3)
C1 N1 Li1 115.2(3)
C5 N1 Li1 127.1(3)
N3 C7 N4 117.7(3)
N3 C7 C8 121.3(3)
N4 C7 C8 121.0(3)
N3 C11 C10 124.9(3)
N5 C13 N6 117.4(3)
N5 C13 C14 121.5(3)
N6 C13 C14 121.0(3)
N5 C17 C16 125.1(4)
C9 C8 C7 118.8(4)
C15 C14 C13 118.9(4)
C11 C10 C9 115.6(3)
C11 C10 C12 121.7(4)
C9 C10 C12 122.6(4)
C8 C9 C10 121.3(4)
C17 C16 C15 116.2(4)
C17 C16 C18 121.4(4)
C15 C16 C18 122.3(4)
C14 C15 C16 120.6(4)
O1 C19 C20 105.6(4)
O1 C22 C21 106.4(4)
C22 C21 C20 107.3(4)
C19 C20 C21 105.9(4)
N1 C5 N2 117.5(3)
N1 C5 C4 120.9(4)
N2 C5 C4 121.6(4)
N1 C1 C2 125.3(4)
C3 C4 C5 119.3(4)
C1 C2 C3 116.1(4)
C1 C2 C6 121.9(4)
C3 C2 C6 122.0(4)
C4 C3 C2 120.6(4)

loop_
_geom_bond_atom_site_label_1
_geom_bond_atom_site_label_2
_geom_bond_distance
Li1 O1 1.916(7)
Li1 N1 2.045(7)
Li1 Cl2 2.338(6)
Li1 Cl1 2.370(6)
Li1 Li2 2.985(9)
Li2 N3 2.025(6)
Li2 N5 2.030(7)
Li2 Cl2 2.363(6)
Li2 Cl1 2.386(6)
N3 C7 1.327(4)
N3 C11 1.340(4)
N5 C13 1.331(4)
N5 C17 1.343(5)
O1 C22 1.416(5)
O1 C19 1.425(5)
N6 C13 1.368(5)
N4 C7 1.383(5)
N1 C1 1.337(5)
N1 C5 1.342(5)
N2 C5 1.365(5)
C7 C8 1.385(5)
C11 C10 1.366(5)
C13 C14 1.393(6)
C17 C16 1.356(6)
C8 C9 1.361(6)
C14 C15 1.360(6)
C10 C9 1.377(6)
C10 C12 1.502(6)
C16 C15 1.389(6)
C16 C18 1.513(6)
C19 C20 1.473(7)
C22 C21 1.454(7)
C21 C20 1.474(7)
C5 C4 1.389(5)
C1 C2 1.362(6)
C4 C3 1.365(6)
C2 C3 1.383(6)
C2 C6 1.502(7)
